data_4000128
_journal_name_full 'Chemistry of Materials'
_journal_paper_doi 10.1021/cm010808y
_journal_year 2002
_chemical_formula_sum 'C14 H12 Cl4 Co0.9 Mn0.1 S12'
_chemical_formula_weight 765.31
_space_group_IT_number 15
_symmetry_cell_setting monoclinic
_symmetry_space_group_name_Hall '-C 2yc'
_symmetry_space_group_name_H-M 'C 1 2/c 1'
_cell_angle_alpha 90
_cell_angle_beta 119.94(3)
_cell_angle_gamma 90
_cell_formula_units_Z 4
_cell_length_a 24.32(1)
_cell_length_b 5.837(2)
_cell_length_c 22.576(6)
_cell_measurement_reflns_used 15
_cell_measurement_temperature 293.2
_cell_measurement_theta_max 11.1
_cell_measurement_theta_min 7.6
_cell_volume 2777(2)
_diffrn_ambient_temperature 293.2
_diffrn_measurement_device AFC7R
_diffrn_measurement_method \w
_diffrn_orient_matrix_UB_11 -0.01517
_diffrn_orient_matrix_UB_12 0.14599
_diffrn_orient_matrix_UB_13 0.01017
_diffrn_orient_matrix_UB_21 -0.04485
_diffrn_orient_matrix_UB_22 -0.04419
_diffrn_orient_matrix_UB_23 -0.03300
_diffrn_orient_matrix_UB_31 -0.00306
_diffrn_orient_matrix_UB_32 -0.07797
_diffrn_orient_matrix_UB_33 0.03769
_diffrn_radiation_detector 'scintillation counter'
_diffrn_radiation_monochromator graphite
_diffrn_radiation_source 'X-ray tube'
_diffrn_radiation_type 'Mo K\a'
_diffrn_radiation_wavelength 0.7107
_diffrn_reflns_av_R_equivalents 0.12323
_diffrn_reflns_av_sigmaI/netI 0.426
_diffrn_reflns_limit_h_max 29
_diffrn_reflns_limit_h_min -34
_diffrn_reflns_limit_k_max 8
_diffrn_reflns_limit_k_min 0
_diffrn_reflns_limit_l_max 31
_diffrn_reflns_limit_l_min 0
_diffrn_reflns_number 4522
_diffrn_reflns_reduction_process 'Lp corrections applied'
_diffrn_reflns_theta_max 30.00
_diffrn_reflns_theta_min 1.04
_diffrn_standards_decay_% 0.75
_diffrn_standards_interval_count 150
_diffrn_standards_number 3
_exptl_absorpt_coefficient_mu 1.897
_exptl_absorpt_correction_T_max 1.000
_exptl_absorpt_correction_T_min 0.873
_exptl_absorpt_correction_type
;
\y scans (North,Phillips & Matthews, 1968)
;
_exptl_crystal_colour colorless
_exptl_crystal_density_diffrn 1.830
_exptl_crystal_density_meas ?
_exptl_crystal_description prismatic
_exptl_crystal_F_000 1531.20
_exptl_crystal_size_max 0.20
_exptl_crystal_size_mid 0.20
_exptl_crystal_size_min 0.20
_reflns_number_gt 595
_reflns_number_total 4420
_reflns_threshold_expression I>4.00\s(I)
_cod_original_sg_symbol_H-M 'C 2/c'
_cod_original_formula_sum 'C14 H12 Cl4 Co0.90 Mn0.10 S12 '
_cod_database_code 4000128

loop_
_symmetry_equiv_pos_as_xyz
'   +x,   +y,   +z'
'   -x,   +y,1/2-z'
'   -x,   -y,   -z'
'   +x,   -y,1/2+z'
'1/2+x,1/2+y,   +z'
1/2-x,1/2+y,1/2-z
'1/2-x,1/2-y,   -z'
1/2+x,1/2-y,1/2+z

loop_
_atom_site_label
_atom_site_fract_x
_atom_site_fract_y
_atom_site_fract_z
_atom_site_U_iso_or_equiv
_atom_site_occupancy
_atom_site_refinement_flags
_atom_site_adp_type
_atom_site_calc_flag
_atom_site_calc_attached_atom
Co(1) 0.5000 0.531(2) 0.2500 0.085(4) 0.33(2) S Uani d ?
Cl(1) 0.4933(8) 0.297(3) 0.1677(8) 0.210(7) 1.000 . Uani d ?
Cl(2) 0.5938(6) 0.740(3) 0.2903(6) 0.181(6) 1.000 . Uani d ?
S(1) 0.3306(5) -0.309(2) -0.1610(5) 0.079(4) 1.000 . Uani d ?
S(2) 0.4492(4) -0.313(2) -0.0022(4) 0.061(3) 1.000 . Uani d ?
S(3) 0.2809(4) 0.094(1) -0.1214(4) 0.048(3) 1.000 . Uani d ?
S(4) 0.3887(3) 0.098(1) 0.0193(4) 0.048(3) 1.000 . Uani d ?
S(5) 0.2223(3) 0.535(1) -0.0870(4) 0.042(2) 1.000 . Uani d ?
S(6) 0.3305(4) 0.536(1) 0.0553(4) 0.040(2) 1.000 . Uani d ?
C(1) 0.345(2) -0.153(8) -0.214(2) 0.13(2) 1.000 . Uani d ?
C(2) 0.501(1) -0.230(5) 0.080(1) 0.06(1) 1.000 . Uani d ?
C(3) 0.340(1) -0.117(5) -0.101(2) 0.047(9) 1.000 . Uani d ?
C(4) 0.388(1) -0.112(4) -0.033(1) 0.038(8) 1.000 . Uani d ?
C(5) 0.318(1) 0.226(4) -0.041(1) 0.043(9) 1.000 . Uani d ?
C(6) 0.294(1) 0.405(4) -0.025(1) 0.032(7) 1.000 . Uani d ?
C(7) 0.226(1) 0.749(4) -0.032(1) 0.041(9) 1.000 . Uani d ?
H(1) 0.3557 0.0087 -0.2002 0.105 1.000 . Uiso c ?
H(2) 0.3757 -0.2090 -0.2240 0.105 1.000 . Uiso c ?
H(3) 0.3052 -0.1332 -0.2613 0.105 1.000 . Uiso c ?
H(4) 0.4861 -0.2530 0.1128 0.070 1.000 . Uiso c ?
H(5) 0.5430 -0.2979 0.1014 0.070 1.000 . Uiso c ?
H(6) 0.5106 -0.0594 0.0848 0.070 1.000 . Uiso c ?
